data_1566001
loop_
_publ_author_name
'Bardonov, Daniil A.'
'Komarov, Pavel D.'
'Sadrtdinova, Guzelia I.'
'Besprozvannyh, Viktoria K.'
'Lyssenko, Konstantin A.'
'Gudovannyy, Alexei O.'
'Nifant'ev, Ilya E.'
'Minyaev, Mikhail E.'
'Roitershtein, Dmitrii M.'

_publ_section_title
;
 Cyclopentadienyl lanthanide borohydrides derived from the unsubstituted
 cyclopentadienyl ligand. Unprecedented structural diversity and
 \e-caprolactone polymerization
;
_journal_name_full 'Inorganica Chimica Acta'
_journal_page_first 120638
_journal_paper_doi 10.1016/j.ica.2021.120638
_journal_volume 529
_journal_year 2022
_chemical_formula_moiety 'C20 H40 Na O8, C17 H33 B Nd O6, 2(C10 H18 B2 Nd)'
_chemical_formula_sum 'C57 H109 B5 Na Nd3 O14'
_chemical_formula_weight 1528.20
_space_group_crystal_system monoclinic
_space_group_IT_number 14
_space_group_name_Hall '-P 2yn'
_space_group_name_H-M_alt 'P 1 21/n 1'
_atom_sites_solution_hydrogens mixed
_atom_sites_solution_primary direct
_atom_sites_solution_secondary difmap
_cell_angle_alpha 90
_cell_angle_beta 93.12(2)
_cell_angle_gamma 90
_cell_formula_units_Z 4
_cell_length_a 20.668(10)
_cell_length_b 13.072(6)
_cell_length_c 25.51(2)
_cell_measurement_reflns_used 7023
_cell_measurement_temperature 110(2)
_cell_measurement_theta_max 29.22
_cell_measurement_theta_min 2.42
_cell_volume 6882(7)
_computing_cell_refinement
;
SAINT (Bruker, 2019)
;
_computing_data_collection
;
APEX3 (Bruker, 2019)
;
_computing_data_reduction
;
SAINT (Bruker, 2019), PLATON (Spek, 2020)
;
_computing_molecular_graphics
;
Mercury (Macrae <i>et al.</i>, 2020)
;
_computing_structure_refinement
;
SHELXL2014 (Sheldrick, 2015b)
;
_computing_structure_solution
;
SHELXT2014 (Sheldrick, 2015a)
;
_diffrn_ambient_temperature 110(2)
_diffrn_measured_fraction_theta_full 0.998
_diffrn_measured_fraction_theta_max 0.997
_diffrn_measurement_device_type 'Bruker D8 Quest'
_diffrn_measurement_method '\w scans'
_diffrn_radiation_type MoK\a
_diffrn_radiation_wavelength 0.71073
_diffrn_reflns_av_R_equivalents 0.0844
_diffrn_reflns_av_unetI/netI 0.0749
_diffrn_reflns_Laue_measured_fraction_full 0.998
_diffrn_reflns_Laue_measured_fraction_max 0.997
_diffrn_reflns_limit_h_max 26
_diffrn_reflns_limit_h_min -26
_diffrn_reflns_limit_k_max 16
_diffrn_reflns_limit_k_min -16
_diffrn_reflns_limit_l_max 33
_diffrn_reflns_limit_l_min -30
_diffrn_reflns_number 58962
_diffrn_reflns_point_group_measured_fraction_full 0.998
_diffrn_reflns_point_group_measured_fraction_max 0.997
_diffrn_reflns_theta_full 25.242
_diffrn_reflns_theta_max 27.500
_diffrn_reflns_theta_min 1.751
_diffrn_source 'micro-focus sealed X-ray tube'
_exptl_absorpt_coefficient_mu 2.292
_exptl_absorpt_correction_T_max 0.6478
_exptl_absorpt_correction_T_min 0.5556
_exptl_absorpt_correction_type multi-scan
_exptl_absorpt_process_details
;
 SADABS 2016/2: Krause, L., Herbst-Irmer, R., Sheldrick G.M. & Stalke D.,
 J. Appl. Cryst. 48 (2015) 3-10
;
_exptl_crystal_colour blue
_exptl_crystal_density_diffrn 1.475
_exptl_crystal_description block
_exptl_crystal_F_000 3116
_exptl_crystal_size_max 0.320
_exptl_crystal_size_mid 0.180
_exptl_crystal_size_min 0.130
_refine_diff_density_max 2.073
_refine_diff_density_min -1.198
_refine_diff_density_rms 0.152
_refine_ls_extinction_coef .
_refine_ls_extinction_method none
_refine_ls_goodness_of_fit_ref 0.935
_refine_ls_hydrogen_treatment mixed
_refine_ls_matrix_type full
_refine_ls_number_parameters 701
_refine_ls_number_reflns 15760
_refine_ls_number_restraints 12
_refine_ls_restrained_S_all 0.937
_refine_ls_R_factor_all 0.0928
_refine_ls_R_factor_gt 0.0603
_refine_ls_shift/su_max 0.002
_refine_ls_shift/su_mean 0.000
_refine_ls_structure_factor_coef Fsqd
_refine_ls_weighting_details 'w=1/[\s^2^(Fo^2^)+(0.0458P)^2^+58.2178P] where P=(Fo^2^+2Fc^2^)/3'
_refine_ls_weighting_scheme calc
_refine_ls_wR_factor_gt 0.1249
_refine_ls_wR_factor_ref 0.1424
_reflns_Friedel_coverage 0.000
_reflns_Friedel_fraction_full .
_reflns_Friedel_fraction_max .
_reflns_number_gt 10779
_reflns_number_total 15760
_reflns_threshold_expression 'I > 2\s(I)'
_cod_data_source_file ICA-2022-529-120638.cif
_cod_data_source_block 6Nd
_cod_original_cell_volume 6882(8)
_cod_original_sg_symbol_H-M 'P 21/n'
_cod_database_code 1566001
_shelx_space_group_comment
;
The symmetry employed for this shelxl refinement is uniquely defined
by the following loop, which should always be used as a source of
symmetry information in preference to the above space-group names.
They are only intended as comments.
;
_shelx_estimated_absorpt_t_min 0.528
_shelx_estimated_absorpt_t_max 0.755

loop_
_space_group_symop_operation_xyz
'x, y, z'
'-x+1/2, y+1/2, -z+1/2'
'-x, -y, -z'
'x-1/2, -y-1/2, z-1/2'

loop_
_atom_site_label
_atom_site_type_symbol
_atom_site_fract_x
_atom_site_fract_y
_atom_site_fract_z
_atom_site_U_iso_or_equiv
_atom_site_adp_type
_atom_site_occupancy
_atom_site_site_symmetry_order
_atom_site_calc_flag
_atom_site_refinement_flags_posn
_atom_site_refinement_flags_adp
_atom_site_refinement_flags_occupancy
_atom_site_disorder_assembly
_atom_site_disorder_group
Nd1 Nd 0.64069(2) 0.24354(2) 0.27301(2) 0.01909(9) Uani 1 1 d . . . . .
O1S O 0.6352(2) 0.2542(3) 0.16665(17) 0.0245(10) Uani 1 1 d . . . . .
O2S O 0.6481(2) 0.0738(3) 0.21445(17) 0.0216(10) Uani 1 1 d . . . . .
O3S O 0.6554(2) 0.0583(3) 0.31924(18) 0.0220(10) Uani 1 1 d . . . . .
O4S O 0.6719(2) 0.2321(3) 0.37453(17) 0.0241(10) Uani 1 1 d . . . . .
O5S O 0.6564(2) 0.4158(3) 0.32936(18) 0.0244(10) Uani 1 1 d . . . . .
O6S O 0.6437(2) 0.4235(3) 0.22514(17) 0.0214(10) Uani 1 1 d . . . . .
B1 B 0.7713(3) 0.2442(5) 0.2670(3) 0.0233(15) Uani 1 1 d . . . . .
H1BA H 0.751163 0.243467 0.227220 0.05(3) Uiso 1 1 d R . . . .
H1BB H 0.822393 0.244697 0.258780 0.029(19) Uiso 1 1 d R . . . .
H1BC H 0.754833 0.303297 0.287780 0.04(2) Uiso 1 1 d R . . . .
H1BD H 0.753883 0.172557 0.283230 0.05(3) Uiso 1 1 d R . . . .
C1 C 0.5151(4) 0.1853(8) 0.2424(4) 0.052(2) Uani 1 1 d . . . . .
H1A H 0.502783 0.140152 0.211823 0.062 Uiso 1 1 calc R U . . .
C2 C 0.5223(4) 0.1539(7) 0.2936(5) 0.057(3) Uani 1 1 d . . . . .
H2A H 0.516233 0.082278 0.306265 0.069 Uiso 1 1 calc R U . . .
C3 C 0.5249(4) 0.2411(10) 0.3251(3) 0.059(3) Uani 1 1 d . . . . .
H3A H 0.520940 0.242965 0.363999 0.071 Uiso 1 1 calc R U . . .
C4 C 0.5191(4) 0.3237(7) 0.2914(5) 0.058(3) Uani 1 1 d . . . . .
H4A H 0.510598 0.395755 0.302229 0.069 Uiso 1 1 calc R U . . .
C5 C 0.5138(4) 0.2885(8) 0.2417(4) 0.052(2) Uani 1 1 d . . . . .
H5A H 0.500253 0.330817 0.210365 0.062 Uiso 1 1 calc R U . . .
C1S C 0.6569(4) 0.1682(5) 0.1369(3) 0.0290(16) Uani 1 1 d . . . . .
H1SA H 0.704837 0.164013 0.139307 0.035 Uiso 1 1 calc R U . . .
H1SB H 0.642201 0.174959 0.099452 0.035 Uiso 1 1 calc R U . . .
C2S C 0.6281(4) 0.0750(5) 0.1603(3) 0.0284(15) Uani 1 1 d . . . . .
H2SA H 0.580188 0.077488 0.155944 0.034 Uiso 1 1 calc R U . . .
H2SB H 0.643334 0.012598 0.142776 0.034 Uiso 1 1 calc R U . . .
C3S C 0.6349(3) -0.0238(5) 0.2377(3) 0.0259(15) Uani 1 1 d . . . . .
H3SA H 0.647714 -0.080104 0.214484 0.031 Uiso 1 1 calc R U . . .
H3SB H 0.588062 -0.030518 0.243453 0.031 Uiso 1 1 calc R U . . .
C4S C 0.6733(4) -0.0280(5) 0.2887(3) 0.0279(15) Uani 1 1 d . . . . .
H4SA H 0.664152 -0.092290 0.307375 0.033 Uiso 1 1 calc R U . . .
H4SB H 0.720236 -0.025611 0.282643 0.033 Uiso 1 1 calc R U . . .
C5S C 0.6869(4) 0.0532(5) 0.3705(3) 0.0308(17) Uani 1 1 d . . . . .
H5SA H 0.734358 0.060857 0.368170 0.037 Uiso 1 1 calc R U . . .
H5SB H 0.678240 -0.013581 0.386938 0.037 Uiso 1 1 calc R U . . .
C6S C 0.6607(4) 0.1384(5) 0.4024(3) 0.0310(16) Uani 1 1 d . . . . .
H6SA H 0.613813 0.128666 0.406623 0.037 Uiso 1 1 calc R U . . .
H6SB H 0.683201 0.140337 0.437699 0.037 Uiso 1 1 calc R U . . .
C7S C 0.6630(4) 0.3205(6) 0.4078(3) 0.0328(17) Uani 1 1 d . . . . .
H7SA H 0.686805 0.311106 0.442200 0.039 Uiso 1 1 calc R U . . .
H7SB H 0.616464 0.329992 0.413841 0.039 Uiso 1 1 calc R U . . .
C8S C 0.6887(4) 0.4115(5) 0.3799(3) 0.0304(16) Uani 1 1 d . . . . .
H8SA H 0.680422 0.474832 0.399792 0.036 Uiso 1 1 calc R U . . .
H8SB H 0.736030 0.404692 0.376697 0.036 Uiso 1 1 calc R U . . .
C9S C 0.6695(3) 0.5119(5) 0.3040(3) 0.0277(16) Uani 1 1 d . . . . .
H9SA H 0.716001 0.516791 0.296713 0.033 Uiso 1 1 calc R U . . .
H9SB H 0.658486 0.569955 0.326815 0.033 Uiso 1 1 calc R U . . .
C10S C 0.6288(3) 0.5144(5) 0.2542(3) 0.0276(16) Uani 1 1 d . . . . .
H10A H 0.582342 0.515522 0.261679 0.033 Uiso 1 1 calc R U . . .
H10B H 0.638638 0.576311 0.233738 0.033 Uiso 1 1 calc R U . . .
C11S C 0.6216(4) 0.4321(5) 0.1711(3) 0.0305(16) Uani 1 1 d . . . . .
H11A H 0.634237 0.499145 0.156862 0.037 Uiso 1 1 calc R U . . .
H11B H 0.573772 0.426232 0.167604 0.037 Uiso 1 1 calc R U . . .
C12S C 0.6520(4) 0.3481(5) 0.1422(3) 0.0296(16) Uani 1 1 d . . . . .
H12A H 0.635851 0.348381 0.104949 0.036 Uiso 1 1 calc R U . . .
H12B H 0.699609 0.356624 0.143670 0.036 Uiso 1 1 calc R U . . .
Nd2 Nd 0.88338(2) 0.23510(3) 0.50853(2) 0.02455(10) Uani 1 1 d . . . . .
B2 B 0.8537(6) 0.4192(7) 0.4691(4) 0.051(3) Uani 1 1 d . . . . .
H2BA H 0.898270 0.381014 0.459420 0.061 Uiso 1 1 d R U . . .
H2BB H 0.838030 0.500384 0.452050 0.061 Uiso 1 1 d R U . . .
H2BC H 0.848970 0.415994 0.514430 0.061 Uiso 1 1 d R U . . .
H2BD H 0.820100 0.351514 0.452290 0.061 Uiso 1 1 d R U . . .
B3 B 0.7743(5) 0.1892(7) 0.5546(4) 0.043(2) Uani 1 1 d . . . . .
H3BA H 0.733608 0.163106 0.579308 0.051 Uiso 1 1 d R U . . .
H3BB H 0.810108 0.125236 0.557308 0.051 Uiso 1 1 d R U . . .
H3BC H 0.796627 0.257616 0.577408 0.051 Uiso 1 1 d R U . . .
H3BD H 0.770418 0.198336 0.515758 0.051 Uiso 1 1 d R U . . .
C6 C 0.9438(4) 0.3251(7) 0.5962(3) 0.044(2) Uani 1 1 d . . . . .
H6A H 0.926452 0.384815 0.615615 0.053 Uiso 1 1 calc R U . . .
C7 C 0.9354(4) 0.2227(7) 0.6098(3) 0.048(2) Uani 1 1 d . . . . .
H7A H 0.912208 0.197630 0.640695 0.057 Uiso 1 1 calc R U . . .
C8 C 0.9771(5) 0.1643(7) 0.5804(3) 0.044(2) Uani 1 1 d . . . . .
H8A H 0.987885 0.090578 0.586800 0.053 Uiso 1 1 calc R U . . .
C9 C 1.0104(4) 0.2298(6) 0.5479(3) 0.0390(18) Uani 1 1 d . . . . .
H9A H 1.048705 0.210686 0.527636 0.047 Uiso 1 1 calc R U . . .
C10 C 0.9900(4) 0.3312(6) 0.5583(3) 0.0384(19) Uani 1 1 d . . . . .
H10C H 1.011015 0.395253 0.546200 0.046 Uiso 1 1 calc R U . . .
C12 C 0.8445(4) 0.0715(5) 0.4457(3) 0.0317(17) Uani 1 1 d . . . . .
H12C H 0.805276 0.028377 0.450478 0.038 Uiso 1 1 calc R U . . .
C11 C 0.8478(4) 0.1547(5) 0.4105(3) 0.0276(15) Uani 1 1 d . . . . .
H11C H 0.811352 0.179813 0.386476 0.033 Uiso 1 1 calc R U . . .
C13 C 0.9077(4) 0.0469(6) 0.4639(3) 0.040(2) Uani 1 1 d . . . . .
H13C H 0.920677 -0.016471 0.483766 0.048 Uiso 1 1 calc R U . . .
C14 C 0.9506(4) 0.1140(7) 0.4400(3) 0.043(2) Uani 1 1 d . . . . .
H14C H 0.998736 0.106214 0.440481 0.051 Uiso 1 1 calc R U . . .
C15 C 0.9136(4) 0.1808(6) 0.4071(3) 0.0347(18) Uani 1 1 d . . . . .
H15C H 0.931244 0.228009 0.380533 0.042 Uiso 1 1 calc R U . . .
Nd3 Nd 0.46759(3) 0.25495(8) 0.57922(3) 0.02433(18) Uani 0.909(4) 1 d . . P A 1
Nd3' Nd 0.4782(3) 0.2238(7) 0.5909(3) 0.02433(18) Uani 0.091(4) 1 d . . P A 2
B4 B 0.3400(5) 0.2284(10) 0.5837(5) 0.054(3) Uani 1 1 d . . . . .
B5 B 0.4759(7) 0.4513(8) 0.6043(5) 0.061(3) Uani 1 1 d . . . . .
H5BA H 0.532070 0.419406 0.614284 0.073 Uiso 1 1 d R U . A .
H5BB H 0.469911 0.408526 0.644624 0.073 Uiso 1 1 d R U . . .
H5BC H 0.481741 0.533936 0.613924 0.073 Uiso 1 1 d R U . . .
H5BD H 0.442631 0.440396 0.564644 0.073 Uiso 1 1 d R U . . .
C16 C 0.5719(5) 0.1617(9) 0.6289(4) 0.066(3) Uani 1 1 d . . . . .
H16C H 0.616639 0.159905 0.615925 0.079 Uiso 1 1 calc R U . A 1
C17 C 0.5491(6) 0.2335(9) 0.6666(4) 0.069(3) Uani 1 1 d . . . . .
H17C H 0.575238 0.289084 0.684378 0.083 Uiso 1 1 calc R U . A 1
C18 C 0.4899(6) 0.1961(8) 0.6817(4) 0.061(3) Uani 1 1 d . . . . .
H18C H 0.465977 0.223040 0.711860 0.073 Uiso 1 1 calc R U . A 1
C19 C 0.4747(4) 0.1046(7) 0.6546(4) 0.050(2) Uani 1 1 d . . . . .
H19C H 0.438672 0.056983 0.662652 0.059 Uiso 1 1 calc R U . A 1
C20 C 0.5249(5) 0.0821(7) 0.6221(4) 0.055(3) Uani 1 1 d . . . . .
H20H H 0.531153 0.015929 0.603390 0.066 Uiso 1 1 calc R U . A 1
C101 C 0.468680 0.280140 0.475510 0.097 Uani 0.6015 1 d . . P A 1
H10D H 0.433891 0.314882 0.453298 0.117 Uiso 0.60(7) 1 calc R U P A 1
C102 C 0.472880 0.173030 0.484340 0.064 Uani 0.6015 1 d . . P A 1
H10E H 0.441663 0.121269 0.468987 0.077 Uiso 0.60(7) 1 calc R U P A 1
C103 C 0.536350 0.150780 0.505350 0.068 Uani 0.6015 1 d . . P A 1
H10F H 0.555396 0.080820 0.509951 0.082 Uiso 0.60(7) 1 calc R U P A 1
C104 C 0.571380 0.244140 0.509510 0.105 Uani 0.6015 1 d . . P A 1
H10G H 0.618552 0.251266 0.519772 0.126 Uiso 0.60(7) 1 calc R U P A 1
C105 C 0.529550 0.324090 0.491070 0.097 Uani 0.6015 1 d . . P A 1
H10H H 0.542854 0.396301 0.484468 0.117 Uiso 0.60(7) 1 calc R U P A 1
Na1 Na 0.78898(14) 0.7184(2) 0.65150(12) 0.0362(7) Uani 1 1 d . . . . .
O7S O 0.8980(3) 0.6107(4) 0.6301(3) 0.0506(16) Uani 1 1 d . . . . .
O8S O 0.8463(3) 0.7497(4) 0.5543(2) 0.0532(17) Uani 1 1 d . . . . .
O9S O 0.7268(3) 0.8338(4) 0.5783(2) 0.0447(15) Uani 1 1 d . . . . .
O10S O 0.6841(3) 0.8210(4) 0.6801(2) 0.0453(14) Uani 1 1 d . . . . .
O11S O 0.7345(3) 0.6709(5) 0.7469(2) 0.0552(17) Uani 1 1 d . . . . .
O12S O 0.8585(3) 0.6174(4) 0.7308(2) 0.0502(16) Uani 1 1 d . . . . .
O13S O 0.8449(3) 0.8654(4) 0.6768(2) 0.0431(14) Uani 1 1 d . . . . .
O14S O 0.7355(3) 0.5801(4) 0.6145(3) 0.0548(17) Uani 1 1 d . . . . .
C13S C 0.9260(5) 0.6306(7) 0.5799(5) 0.075(4) Uani 1 1 d . . . . .
H13A H 0.950116 0.569819 0.568511 0.090 Uiso 1 1 calc R U . . .
H13B H 0.956478 0.689023 0.583235 0.090 Uiso 1 1 calc R U . . .
C14S C 0.8720(6) 0.6547(7) 0.5410(4) 0.069(3) Uani 1 1 d . . . . .
H14A H 0.888208 0.657480 0.505169 0.082 Uiso 1 1 calc R U . . .
H14B H 0.838156 0.601184 0.541617 0.082 Uiso 1 1 calc R U . . .
C15S C 0.7996(5) 0.7862(8) 0.5151(3) 0.061(3) Uani 1 1 d . . . . .
H15A H 0.770083 0.729926 0.503625 0.073 Uiso 1 1 calc R U . . .
H15B H 0.822063 0.810647 0.484100 0.073 Uiso 1 1 calc R U . . .
C16S C 0.7619(6) 0.8710(7) 0.5370(4) 0.064(3) Uani 1 1 d . . . . .
H16A H 0.791656 0.925962 0.549912 0.077 Uiso 1 1 calc R U . . .
H16B H 0.731894 0.899988 0.509310 0.077 Uiso 1 1 calc R U . . .
C17S C 0.6868(5) 0.9106(6) 0.6005(4) 0.057(3) Uani 1 1 d . . . . .
H17A H 0.659643 0.944508 0.572508 0.068 Uiso 1 1 calc R U . . .
H17B H 0.714256 0.963198 0.618729 0.068 Uiso 1 1 calc R U . . .
C18S C 0.6448(4) 0.8594(7) 0.6387(4) 0.052(2) Uani 1 1 d . . . . .
H18A H 0.613598 0.909250 0.652033 0.063 Uiso 1 1 calc R U . . .
H18B H 0.620078 0.803105 0.621108 0.063 Uiso 1 1 calc R U . . .
C19S C 0.6457(4) 0.7669(8) 0.7168(5) 0.065(3) Uani 1 1 d . . . . .
H19A H 0.609439 0.810676 0.727144 0.078 Uiso 1 1 calc R U . . .
H19B H 0.627279 0.704126 0.700187 0.078 Uiso 1 1 calc R U . . .
C20S C 0.6864(6) 0.7405(9) 0.7624(5) 0.074(3) Uani 1 1 d . . . . .
H20A H 0.707193 0.802794 0.777611 0.089 Uiso 1 1 calc R U . . .
H20B H 0.660171 0.708687 0.789279 0.089 Uiso 1 1 calc R U . . .
C21S C 0.7783(6) 0.6457(8) 0.7898(3) 0.068(3) Uani 1 1 d . . . . .
H21A H 0.754436 0.615336 0.818627 0.082 Uiso 1 1 calc R U . . .
H21B H 0.800731 0.708041 0.803262 0.082 Uiso 1 1 calc R U . . .
C22S C 0.8253(6) 0.5726(7) 0.7716(4) 0.073(4) Uani 1 1 d . . . . .
H22A H 0.856448 0.553653 0.800879 0.087 Uiso 1 1 calc R U . . .
H22B H 0.802919 0.509742 0.758808 0.087 Uiso 1 1 calc R U . . .
C23S C 0.9120(5) 0.5561(7) 0.7163(4) 0.068(4) Uani 1 1 d . . . . .
H23A H 0.896453 0.486933 0.705969 0.082 Uiso 1 1 calc R U . . .
H23B H 0.943547 0.548824 0.746677 0.082 Uiso 1 1 calc R U . . .
C24S C 0.9439(5) 0.6036(8) 0.6723(5) 0.075(4) Uani 1 1 d . . . . .
H24A H 0.959986 0.672553 0.682370 0.090 Uiso 1 1 calc R U . . .
H24B H 0.981099 0.561471 0.662442 0.090 Uiso 1 1 calc R U . . .
C25S C 0.8920(6) 0.9201(9) 0.6498(4) 0.069(3) Uani 1 1 d . . . . .
H25A H 0.872668 0.982092 0.633092 0.083 Uiso 1 1 calc R U . . .
H25B H 0.909991 0.876802 0.622293 0.083 Uiso 1 1 calc R U . . .
C26S C 0.9430(6) 0.9483(10) 0.6896(5) 0.081(4) Uani 1 1 d . . . . .
H26A H 0.975275 0.892701 0.694826 0.097 Uiso 1 1 calc R U . . .
H26B H 0.965447 1.011718 0.679701 0.097 Uiso 1 1 calc R U . . .
C27S C 0.9068(6) 0.9638(10) 0.7369(5) 0.086(4) Uani 1 1 d . U . . .
H27A H 0.894908 1.036675 0.740523 0.103 Uiso 1 1 calc R U . . .
H27B H 0.933148 0.942578 0.768600 0.103 Uiso 1 1 calc R U . . .
C28S C 0.8478(5) 0.8993(8) 0.7298(4) 0.055(3) Uani 1 1 d . . . . .
H28A H 0.850612 0.840099 0.754059 0.066 Uiso 1 1 calc R U . . .
H28B H 0.808741 0.939527 0.737018 0.066 Uiso 1 1 calc R U . . .
C29S C 0.7460(5) 0.4784(7) 0.6316(5) 0.073(3) Uani 1 1 d . . . . .
H29A H 0.752827 0.476046 0.670336 0.087 Uiso 1 1 calc R U . . .
H29B H 0.784510 0.449154 0.615786 0.087 Uiso 1 1 calc R U . . .
C30S C 0.6865(6) 0.4202(9) 0.6143(6) 0.092(4) Uani 1 1 d . . . . .
H30A H 0.650623 0.431784 0.637811 0.110 Uiso 1 1 calc R U . . .
H30B H 0.695034 0.345992 0.611389 0.110 Uiso 1 1 calc R U . . .
C31S C 0.6733(7) 0.4715(11) 0.5596(5) 0.095(5) Uani 1 1 d . . . . .
H31A H 0.705947 0.451936 0.534380 0.114 Uiso 1 1 calc R U . . .
H31B H 0.629244 0.456613 0.544387 0.114 Uiso 1 1 calc R U . . .
C32S C 0.6806(7) 0.5799(9) 0.5771(6) 0.093(4) Uani 1 1 d . U . . .
H32A H 0.688547 0.625117 0.546975 0.112 Uiso 1 1 calc R U . . .
H32B H 0.641062 0.603547 0.593721 0.112 Uiso 1 1 calc R U . . .
C201 C 0.539500 0.173950 0.501860 0.097 Uani 0.3985 1 d . . P A 2
H20D H 0.578080 0.127881 0.501268 0.117 Uiso 0.40(7) 1 calc R U P A 2
C202 C 0.474630 0.141190 0.491120 0.064 Uani 0.3985 1 d . . P A 2
H20E H 0.461782 0.069099 0.482554 0.077 Uiso 0.40(7) 1 calc R U P A 2
C203 C 0.436810 0.228360 0.476540 0.068 Uani 0.3985 1 d . . P A 2
H20F H 0.391021 0.227120 0.461717 0.082 Uiso 0.40(7) 1 calc R U P A 2
C204 C 0.478310 0.315010 0.478260 0.105 Uani 0.3985 1 d . . P A 2
H20C H 0.465810 0.383457 0.470332 0.126 Uiso 0.40(7) 1 calc R U P A 2
C205 C 0.541770 0.281380 0.493910 0.097 Uani 0.3985 1 d . . P A 2
H20G H 0.582146 0.323188 0.492407 0.117 Uiso 0.40(7) 1 calc R U P A 2
H4BA H 0.358(3) 0.298(5) 0.565(2) 0.03(2) Uiso 1 1 d . . . . .
H4BB H 0.355(5) 0.240(7) 0.622(4) 0.07(3) Uiso 1 1 d . . . . .
H4BC H 0.371(5) 0.158(8) 0.568(4) 0.08(3) Uiso 1 1 d . . . . .
H4BD H 0.280(5) 0.209(7) 0.588(3) 0.06(3) Uiso 1 1 d . . . . .

loop_
_atom_site_aniso_label
_atom_site_aniso_U_11
_atom_site_aniso_U_22
_atom_site_aniso_U_33
_atom_site_aniso_U_23
_atom_site_aniso_U_13
_atom_site_aniso_U_12
Nd1 0.02207(17) 0.01592(16) 0.01929(17) 0.00090(12) 0.00125(12) 0.00071(13)
O1S 0.029(2) 0.024(2) 0.021(2) 0.0021(18) 0.0044(19) 0.0020(19)
O2S 0.028(3) 0.015(2) 0.021(2) -0.0007(17) 0.000(2) -0.0003(18)
O3S 0.019(2) 0.023(2) 0.024(2) 0.0040(18) 0.0011(19) -0.0018(18)
O4S 0.026(2) 0.025(2) 0.021(2) 0.0002(18) 0.0054(19) -0.0031(19)
O5S 0.028(3) 0.019(2) 0.026(3) -0.0049(18) 0.002(2) -0.0032(18)
O6S 0.025(2) 0.015(2) 0.024(2) 0.0040(17) 0.0000(19) 0.0039(17)
B1 0.019(3) 0.020(3) 0.031(4) 0.001(3) 0.005(3) 0.000(3)
C1 0.032(5) 0.069(6) 0.055(6) -0.024(5) 0.008(4) -0.016(4)
C2 0.021(4) 0.038(5) 0.113(9) 0.034(5) 0.007(5) -0.002(3)
C3 0.015(4) 0.135(10) 0.028(4) 0.000(6) 0.006(3) -0.009(5)
C4 0.023(4) 0.041(5) 0.110(9) -0.028(5) 0.025(5) -0.007(4)
C5 0.026(4) 0.067(6) 0.060(6) 0.023(5) -0.006(4) 0.004(4)
C1S 0.042(4) 0.029(4) 0.016(3) -0.004(3) 0.003(3) 0.005(3)
C2S 0.034(4) 0.026(3) 0.025(4) -0.006(3) -0.002(3) 0.000(3)
C3S 0.027(4) 0.019(3) 0.032(4) -0.004(3) 0.003(3) -0.002(3)
C4S 0.035(4) 0.022(3) 0.027(4) 0.003(3) 0.004(3) 0.002(3)
C5S 0.041(4) 0.030(4) 0.021(4) 0.008(3) -0.009(3) -0.011(3)
C6S 0.037(4) 0.038(4) 0.018(4) 0.005(3) 0.002(3) -0.009(3)
C7S 0.032(4) 0.038(4) 0.027(4) -0.012(3) 0.000(3) -0.001(3)
C8S 0.036(4) 0.028(4) 0.026(4) -0.012(3) -0.006(3) 0.002(3)
C9S 0.029(4) 0.016(3) 0.039(4) -0.007(3) 0.012(3) -0.003(3)
C10S 0.030(4) 0.015(3) 0.039(4) 0.002(3) 0.012(3) 0.002(3)
C11S 0.039(4) 0.027(4) 0.025(4) 0.007(3) -0.001(3) 0.007(3)
C12S 0.037(4) 0.025(3) 0.027(4) 0.009(3) 0.005(3) 0.000(3)
Nd2 0.0337(2) 0.02116(17) 0.01820(18) -0.00187(13) -0.00365(14) -0.00169(15)
B2 0.097(9) 0.030(5) 0.025(5) 0.000(4) -0.001(5) 0.004(5)
B3 0.047(6) 0.043(5) 0.039(6) -0.005(4) 0.012(5) -0.010(4)
C6 0.049(5) 0.043(5) 0.039(5) -0.010(4) -0.005(4) 0.002(4)
C7 0.048(5) 0.075(6) 0.018(4) 0.007(4) -0.014(4) -0.007(5)
C8 0.061(6) 0.046(5) 0.024(4) 0.004(3) -0.019(4) 0.006(4)
C9 0.038(4) 0.041(4) 0.037(4) -0.012(3) -0.012(3) 0.002(4)
C10 0.038(5) 0.039(4) 0.037(5) -0.011(3) -0.010(4) -0.006(3)
C12 0.044(5) 0.028(4) 0.024(4) -0.008(3) 0.002(3) -0.006(3)
C11 0.037(4) 0.026(3) 0.020(3) -0.011(3) -0.004(3) -0.001(3)
C13 0.061(6) 0.027(4) 0.030(4) -0.011(3) -0.009(4) 0.014(4)
C14 0.032(4) 0.057(5) 0.038(5) -0.019(4) 0.001(4) 0.007(4)
C15 0.051(5) 0.034(4) 0.019(4) -0.015(3) 0.007(3) -0.013(3)
Nd3 0.0240(2) 0.0237(3) 0.0254(3) 0.0032(3) 0.0016(2) -0.0020(2)
Nd3' 0.0240(2) 0.0237(3) 0.0254(3) 0.0032(3) 0.0016(2) -0.0020(2)
B4 0.025(5) 0.065(7) 0.071(8) 0.021(6) -0.003(5) -0.003(5)
B5 0.092(10) 0.030(5) 0.061(8) -0.002(5) 0.017(7) 0.001(5)
C16 0.038(6) 0.087(8) 0.070(8) 0.023(6) -0.009(5) 0.006(5)
C17 0.074(7) 0.078(7) 0.051(6) 0.021(5) -0.041(6) -0.028(6)
C18 0.082(8) 0.068(7) 0.033(5) 0.011(4) 0.003(5) 0.017(6)
C19 0.039(5) 0.049(5) 0.059(6) 0.020(4) -0.002(4) 0.001(4)
C20 0.054(6) 0.042(5) 0.069(7) 0.009(4) 0.002(5) 0.018(4)
C101 0.097 0.097 0.097 0.000 0.005 0.000
C102 0.064 0.064 0.064 0.000 0.003 0.000
C103 0.068 0.068 0.068 0.000 0.004 0.000
C104 0.105 0.105 0.105 0.000 0.006 0.000
C105 0.097 0.097 0.097 0.000 0.005 0.000
Na1 0.0295(16) 0.0359(16) 0.0436(18) -0.0101(13) 0.0046(13) -0.0069(12)
O7S 0.024(3) 0.048(3) 0.080(5) -0.016(3) 0.011(3) -0.001(3)
O8S 0.084(5) 0.035(3) 0.042(3) -0.012(3) 0.017(3) -0.016(3)
O9S 0.070(4) 0.029(3) 0.034(3) 0.002(2) -0.010(3) -0.002(3)
O10S 0.024(3) 0.048(3) 0.063(4) -0.008(3) -0.001(3) 0.003(2)
O11S 0.067(5) 0.055(4) 0.045(4) 0.001(3) 0.023(3) -0.002(3)
O12S 0.066(4) 0.035(3) 0.048(4) 0.005(3) -0.015(3) 0.001(3)
O13S 0.041(3) 0.052(3) 0.036(3) -0.013(3) 0.004(3) -0.023(3)
O14S 0.060(4) 0.032(3) 0.069(4) -0.002(3) -0.026(3) -0.010(3)
C13S 0.057(7) 0.039(5) 0.134(11) -0.018(6) 0.065(7) -0.004(5)
C14S 0.100(9) 0.051(6) 0.061(7) -0.018(5) 0.052(7) -0.017(6)
C15S 0.087(8) 0.077(7) 0.020(4) 0.001(4) 0.006(5) -0.020(6)
C16S 0.106(9) 0.045(5) 0.040(6) 0.010(4) -0.014(6) -0.016(6)
C17S 0.081(8) 0.032(4) 0.055(6) -0.009(4) -0.023(5) 0.012(5)
C18S 0.033(5) 0.044(5) 0.077(7) -0.016(5) -0.013(5) 0.011(4)
C19S 0.024(4) 0.080(7) 0.095(9) -0.009(6) 0.029(5) -0.005(5)
C20S 0.082(8) 0.083(8) 0.062(7) -0.010(6) 0.044(7) -0.015(7)
C21S 0.116(10) 0.067(7) 0.022(5) 0.016(4) 0.002(5) -0.015(6)
C22S 0.125(11) 0.041(5) 0.047(6) 0.006(4) -0.035(6) -0.006(6)
C23S 0.062(7) 0.043(5) 0.092(8) -0.017(5) -0.057(6) 0.015(5)
C24S 0.033(6) 0.051(6) 0.136(12) -0.010(7) -0.020(6) 0.011(5)
C25S 0.086(8) 0.075(7) 0.048(6) -0.009(5) 0.016(6) -0.043(6)
C26S 0.056(7) 0.108(10) 0.077(8) -0.022(7) 0.004(6) -0.036(7)
C27S 0.098(8) 0.090(7) 0.067(6) -0.001(5) -0.019(6) -0.040(6)
C28S 0.050(6) 0.077(7) 0.039(5) -0.021(5) 0.009(4) -0.017(5)
C29S 0.063(7) 0.033(5) 0.120(10) 0.018(5) -0.020(7) -0.010(5)
C30S 0.080(9) 0.052(7) 0.146(14) 0.000(7) 0.023(9) -0.018(6)
C31S 0.100(10) 0.122(11) 0.063(8) -0.044(8) 0.002(7) -0.059(9)
C32S 0.089(7) 0.075(6) 0.112(8) 0.029(6) -0.033(6) -0.020(6)
C201 0.097 0.097 0.097 0.000 0.005 0.000
C202 0.064 0.064 0.064 0.000 0.003 0.000
C203 0.068 0.068 0.068 0.000 0.004 0.000
C204 0.105 0.105 0.105 0.000 0.006 0.000
C205 0.097 0.097 0.097 0.000 0.005 0.000

loop_
_atom_type_symbol
_atom_type_description
_atom_type_scat_dispersion_real
_atom_type_scat_dispersion_imag
_atom_type_scat_source
C C 0.0033 0.0016 'International Tables Vol C Tables 4.2.6.8 and 6.1.1.4'
B B 0.0013 0.0007 'International Tables Vol C Tables 4.2.6.8 and 6.1.1.4'
O O 0.0106 0.0060 'International Tables Vol C Tables 4.2.6.8 and 6.1.1.4'
Nd Nd -0.1943 3.0179 'International Tables Vol C Tables 4.2.6.8 and 6.1.1.4'
Na Na 0.0362 0.0249 'International Tables Vol C Tables 4.2.6.8 and 6.1.1.4'
H H 0.0000 0.0000 'International Tables Vol C Tables 4.2.6.8 and 6.1.1.4'

loop_
_geom_angle_atom_site_label_1
_geom_angle_atom_site_label_2
_geom_angle_atom_site_label_3
_geom_angle
_geom_angle_site_symmetry_1
_geom_angle_site_symmetry_3
O4S Nd1 O6S 119.44(14) . .
O4S Nd1 O5S 60.37(14) . .
O6S Nd1 O5S 59.81(15) . .
O4S Nd1 O2S 118.74(14) . .
O6S Nd1 O2S 118.26(14) . .
O5S Nd1 O2S 169.63(14) . .
O4S Nd1 O3S 60.35(14) . .
O6S Nd1 O3S 171.99(13) . .
O5S Nd1 O3S 120.71(15) . .
O2S Nd1 O3S 59.59(14) . .
O4S Nd1 B1 82.22(19) . .
O6S Nd1 B1 85.57(18) . .
O5S Nd1 B1 86.35(18) . .
O2S Nd1 B1 83.32(18) . .
O3S Nd1 B1 86.49(18) . .
O4S Nd1 O1S 168.26(14) . .
O6S Nd1 O1S 59.65(13) . .
O5S Nd1 O1S 119.36(14) . .
O2S Nd1 O1S 59.10(13) . .
O3S Nd1 O1S 118.69(13) . .
B1 Nd1 O1S 86.05(19) . .
O4S Nd1 C5 118.3(2) . .
O6S Nd1 C5 74.0(2) . .
O5S Nd1 C5 93.5(2) . .
O2S Nd1 C5 95.6(2) . .
O3S Nd1 C5 113.5(2) . .
B1 Nd1 C5 156.2(2) . .
O1S Nd1 C5 73.3(2) . .
O4S Nd1 C1 115.8(2) . .
O6S Nd1 C1 99.1(2) . .
O5S Nd1 C1 117.7(2) . .
O2S Nd1 C1 72.4(2) . .
O3S Nd1 C1 87.6(2) . .
B1 Nd1 C1 154.6(2) . .
O1S Nd1 C1 75.2(2) . .
C5 Nd1 C1 28.2(3) . .
O4S Nd1 C4 91.8(3) . .
O6S Nd1 C4 77.8(2) . .
O5S Nd1 C4 71.2(2) . .
O2S Nd1 C4 119.0(2) . .
O3S Nd1 C4 110.2(2) . .
B1 Nd1 C4 156.6(2) . .
O1S Nd1 C4 99.2(3) . .
C5 Nd1 C4 28.1(3) . .
C1 Nd1 C4 46.6(3) . .
O4S Nd1 C2 87.8(3) . .
O6S Nd1 C2 120.1(2) . .
O5S Nd1 C2 109.5(3) . .
O2S Nd1 C2 80.5(3) . .
O3S Nd1 C2 67.7(2) . .
B1 Nd1 C2 153.9(2) . .
O1S Nd1 C2 102.7(3) . .
C5 Nd1 C2 46.7(3) . .
C1 Nd1 C2 28.5(3) . .
C4 Nd1 C2 47.0(3) . .
O4S Nd1 C3 72.7(2) . .
O6S Nd1 C3 105.7(3) . .
O5S Nd1 C3 80.6(3) . .
O2S Nd1 C3 109.3(3) . .
O3S Nd1 C3 82.0(3) . .
B1 Nd1 C3 154.9(2) . .
O1S Nd1 C3 119.0(2) . .
C5 Nd1 C3 46.9(3) . .
C1 Nd1 C3 47.2(3) . .
C4 Nd1 C3 28.6(3) . .
C2 Nd1 C3 28.9(3) . .
O4S Nd1 H1BA 105.3 . .
O6S Nd1 H1BA 75.7 . .
O5S Nd1 H1BA 99.0 . .
O2S Nd1 H1BA 71.0 . .
O3S Nd1 H1BA 96.5 . .
B1 Nd1 H1BA 23.2 . .
O1S Nd1 H1BA 62.9 . .
C5 Nd1 H1BA 135.1 . .
C1 Nd1 H1BA 134.3 . .
C4 Nd1 H1BA 153.0 . .
C2 Nd1 H1BA 151.5 . .
C3 Nd1 H1BA 178.0 . .
O4S Nd1 H1BC 72.0 . .
O6S Nd1 H1BC 75.3 . .
O5S Nd1 H1BC 64.6 . .
O2S Nd1 H1BC 105.1 . .
O3S Nd1 H1BC 97.6 . .
B1 Nd1 H1BC 21.8 . .
O1S Nd1 H1BC 97.1 . .
C5 Nd1 H1BC 148.5 . .
C1 Nd1 H1BC 172.1 . .
C4 Nd1 H1BC 135.3 . .
C2 Nd1 H1BC 159.3 . .
C3 Nd1 H1BC 139.3 . .
H1BA Nd1 H1BC 39.4 . .
O4S Nd1 H1BD 72.6 . .
O6S Nd1 H1BD 109.2 . .
O5S Nd1 H1BD 99.8 . .
O2S Nd1 H1BD 70.8 . .
O3S Nd1 H1BD 62.8 . .
B1 Nd1 H1BD 23.8 . .
O1S Nd1 H1BD 96.4 . .
C5 Nd1 H1BD 166.1 . .
C1 Nd1 H1BD 141.0 . .
C4 Nd1 H1BD 164.4 . .
C2 Nd1 H1BD 130.2 . .
C3 Nd1 H1BD 139.5 . .
H1BA Nd1 H1BD 38.6 . .
H1BC Nd1 H1BD 40.0 . .
C12S O1S C1S 110.5(5) . .
C12S O1S Nd1 118.9(4) . .
C1S O1S Nd1 119.3(4) . .
C2S O2S C3S 111.0(5) . .
C2S O2S Nd1 120.6(4) . .
C3S O2S Nd1 119.0(4) . .
C4S O3S C5S 110.0(5) . .
C4S O3S Nd1 119.6(4) . .
C5S O3S Nd1 118.4(4) . .
C6S O4S C7S 111.0(5) . .
C6S O4S Nd1 119.7(4) . .
C7S O4S Nd1 119.8(4) . .
C8S O5S C9S 110.4(5) . .
C8S O5S Nd1 119.4(4) . .
C9S O5S Nd1 120.7(4) . .
C11S O6S C10S 111.4(5) . .
C11S O6S Nd1 119.9(4) . .
C10S O6S Nd1 118.9(4) . .
Nd1 B1 H1BA 73.6 . .
Nd1 B1 H1BB 172.2 . .
H1BA B1 H1BB 98.6 . .
Nd1 B1 H1BC 66.8 . .
H1BA B1 H1BC 112.3 . .
H1BB B1 H1BC 117.1 . .
Nd1 B1 H1BD 68.1 . .
H1BA B1 H1BD 103.4 . .
H1BB B1 H1BD 114.9 . .
H1BC B1 H1BD 109.2 . .
C5 C1 C2 108.3(9) . .
C5 C1 Nd1 75.4(5) . .
C2 C1 Nd1 76.3(5) . .
C5 C1 H1A 125.2 . .
C2 C1 H1A 125.2 . .
Nd1 C1 H1A 125.2 . .
C1 C2 C3 107.7(8) . .
C1 C2 Nd1 75.2(5) . .
C3 C2 Nd1 76.0(5) . .
C1 C2 H2A 125.5 . .
C3 C2 H2A 125.5 . .
Nd1 C2 H2A 125.5 . .
C4 C3 C2 106.3(8) . .
C4 C3 Nd1 75.1(5) . .
C2 C3 Nd1 75.1(5) . .
C4 C3 H3A 126.1 . .
C2 C3 H3A 126.1 . .
Nd1 C3 H3A 126.1 . .
C5 C4 C3 108.6(8) . .
C5 C4 Nd1 75.0(5) . .
C3 C4 Nd1 76.3(5) . .
C5 C4 H4A 125.1 . .
C3 C4 H4A 125.1 . .
Nd1 C4 H4A 125.1 . .
C4 C5 C1 109.2(9) . .
C4 C5 Nd1 76.9(5) . .
C1 C5 Nd1 76.4(5) . .
C4 C5 H5A 124.6 . .
C1 C5 H5A 124.6 . .
Nd1 C5 H5A 124.6 . .
O1S C1S C2S 106.4(5) . .
O1S C1S H1SA 110.5 . .
C2S C1S H1SA 110.5 . .
O1S C1S H1SB 110.5 . .
C2S C1S H1SB 110.5 . .
H1SA C1S H1SB 108.6 . .
O2S C2S C1S 107.2(5) . .
O2S C2S H2SA 110.3 . .
C1S C2S H2SA 110.3 . .
O2S C2S H2SB 110.3 . .
C1S C2S H2SB 110.3 . .
H2SA C2S H2SB 108.5 . .
O2S C3S C4S 106.7(5) . .
O2S C3S H3SA 110.4 . .
C4S C3S H3SA 110.4 . .
O2S C3S H3SB 110.4 . .
C4S C3S H3SB 110.4 . .
H3SA C3S H3SB 108.6 . .
O3S C4S C3S 107.8(5) . .
O3S C4S H4SA 110.2 . .
C3S C4S H4SA 110.2 . .
O3S C4S H4SB 110.2 . .
C3S C4S H4SB 110.2 . .
H4SA C4S H4SB 108.5 . .
O3S C5S C6S 107.6(6) . .
O3S C5S H5SA 110.2 . .
C6S C5S H5SA 110.2 . .
O3S C5S H5SB 110.2 . .
C6S C5S H5SB 110.2 . .
H5SA C5S H5SB 108.5 . .
O4S C6S C5S 106.9(5) . .
O4S C6S H6SA 110.4 . .
C5S C6S H6SA 110.4 . .
O4S C6S H6SB 110.4 . .
C5S C6S H6SB 110.4 . .
H6SA C6S H6SB 108.6 . .
O4S C7S C8S 107.2(6) . .
O4S C7S H7SA 110.3 . .
C8S C7S H7SA 110.3 . .
O4S C7S H7SB 110.3 . .
C8S C7S H7SB 110.3 . .
H7SA C7S H7SB 108.5 . .
O5S C8S C7S 107.5(6) . .
O5S C8S H8SA 110.2 . .
C7S C8S H8SA 110.2 . .
O5S C8S H8SB 110.2 . .
C7S C8S H8SB 110.2 . .
H8SA C8S H8SB 108.5 . .
O5S C9S C10S 106.8(5) . .
O5S C9S H9SA 110.4 . .
C10S C9S H9SA 110.4 . .
O5S C9S H9SB 110.4 . .
C10S C9S H9SB 110.4 . .
H9SA C9S H9SB 108.6 . .
O6S C10S C9S 107.2(5) . .
O6S C10S H10A 110.3 . .
C9S C10S H10A 110.3 . .
O6S C10S H10B 110.3 . .
C9S C10S H10B 110.3 . .
H10A C10S H10B 108.5 . .
O6S C11S C12S 107.4(5) . .
O6S C11S H11A 110.2 . .
C12S C11S H11A 110.2 . .
O6S C11S H11B 110.2 . .
C12S C11S H11B 110.2 . .
H11A C11S H11B 108.5 . .
O1S C12S C11S 107.4(6) . .
O1S C12S H12A 110.2 . .
C11S C12S H12A 110.2 . .
O1S C12S H12B 110.2 . .
C11S C12S H12B 110.2 . .
H12A C12S H12B 108.5 . .
B2 Nd2 B3 100.8(3) . .
B2 Nd2 C7 118.6(3) . .
B3 Nd2 C7 82.5(3) . .
B2 Nd2 C8 133.9(3) . .
B3 Nd2 C8 102.2(3) . .
C7 Nd2 C8 29.5(3) . .
B2 Nd2 C9 110.8(3) . .
B3 Nd2 C9 130.1(3) . .
C7 Nd2 C9 48.7(3) . .
C8 Nd2 C9 29.4(2) . .
B2 Nd2 C12 115.2(3) . .
B3 Nd2 C12 81.7(3) . .
C7 Nd2 C12 125.8(3) . .
C8 Nd2 C12 107.3(2) . .
C9 Nd2 C12 115.6(2) . .
B2 Nd2 C6 90.3(3) . .
B3 Nd2 C6 95.4(3) . .
C7 Nd2 C6 29.3(3) . .
C8 Nd2 C6 48.3(3) . .
C9 Nd2 C6 48.5(2) . .
C12 Nd2 C6 154.5(2) . .
B2 Nd2 C13 133.6(3) . .
B3 Nd2 C13 99.1(3) . .
C7 Nd2 C13 105.3(3) . .
C8 Nd2 C13 80.7(2) . .
C9 Nd2 C13 86.4(2) . .
C12 Nd2 C13 29.3(2) . .
C6 Nd2 C13 128.8(2) . .
B2 Nd2 C11 87.6(3) . .
B3 Nd2 C11 97.1(3) . .
C7 Nd2 C11 153.6(3) . .
C8 Nd2 C11 127.9(2) . .
C9 Nd2 C11 121.2(2) . .
C12 Nd2 C11 29.6(2) . .
C6 Nd2 C11 167.5(2) . .
C13 Nd2 C11 48.5(2) . .
B2 Nd2 C10 85.7(3) . .
B3 Nd2 C10 124.6(3) . .
C7 Nd2 C10 48.6(3) . .
C8 Nd2 C10 48.5(3) . .
C9 Nd2 C10 29.7(2) . .
C12 Nd2 C10 144.3(2) . .
C6 Nd2 C10 29.2(2) . .
C13 Nd2 C10 115.6(2) . .
C11 Nd2 C10 138.3(2) . .
B2 Nd2 C15 86.4(3) . .
B3 Nd2 C15 126.1(3) . .
C7 Nd2 C15 139.6(3) . .
C8 Nd2 C15 110.3(3) . .
C9 Nd2 C15 94.3(2) . .
C12 Nd2 C15 48.5(2) . .
C6 Nd2 C15 138.2(3) . .
C13 Nd2 C15 48.5(2) . .
C11 Nd2 C15 29.3(2) . .
C10 Nd2 C15 109.1(2) . .
B2 Nd2 C14 112.8(3) . .
B3 Nd2 C14 127.7(3) . .
C7 Nd2 C14 111.9(3) . .
C8 Nd2 C14 82.5(3) . .
C9 Nd2 C14 73.6(2) . .
C12 Nd2 C14 48.4(2) . .
C6 Nd2 C14 122.1(3) . .
C13 Nd2 C14 29.4(2) . .
C11 Nd2 C14 48.3(2) . .
C10 Nd2 C14 97.7(2) . .
C15 Nd2 C14 29.3(2) . .
B2 Nd2 H2BA 23.9 . .
B3 Nd2 H2BA 124.4 . .
C7 Nd2 H2BA 120.1 . .
C8 Nd2 H2BA 121.9 . .
C9 Nd2 H2BA 93.8 . .
C12 Nd2 H2BA 111.5 . .
C6 Nd2 H2BA 91.1 . .
C13 Nd2 H2BA 118.5 . .
C11 Nd2 H2BA 82.0 . .
C10 Nd2 H2BA 75.5 . .
C15 Nd2 H2BA 70.4 . .
C14 Nd2 H2BA 92.5 . .
B2 Nd2 H2BC 25.9 . .
B3 Nd2 H2BC 86.3 . .
C7 Nd2 H2BC 95.6 . .
C8 Nd2 H2BC 118.3 . .
C9 Nd2 H2BC 105.8 . .
C12 Nd2 H2BC 134.3 . .
C6 Nd2 H2BC 70.3 . .
C13 Nd2 H2BC 158.9 . .
C11 Nd2 H2BC 110.7 . .
C10 Nd2 H2BC 76.4 . .
C15 Nd2 H2BC 112.3 . .
C14 Nd2 H2BC 137.3 . .
H2BA Nd2 H2BC 44.9 . .
B2 Nd2 H2BD 26.5 . .
B3 Nd2 H2BD 87.7 . .
C7 Nd2 H2BD 139.8 . .
C8 Nd2 H2BD 160.4 . .
C9 Nd2 H2BD 134.6 . .
C12 Nd2 H2BD 90.7 . .
C6 Nd2 H2BD 114.6 . .
C13 Nd2 H2BD 114.7 . .
C11 Nd2 H2BD 66.2 . .
C10 Nd2 H2BD 112.0 . .
C15 Nd2 H2BD 75.6 . .
C14 Nd2 H2BD 104.9 . .
H2BA Nd2 H2BD 41.0 . .
H2BC Nd2 H2BD 44.7 . .
B2 Nd2 H3BB 125.4 . .
B3 Nd2 H3BB 24.7 . .
C7 Nd2 H3BB 73.2 . .
C8 Nd2 H3BB 84.1 . .
C9 Nd2 H3BB 113.5 . .
C12 Nd2 H3BB 71.1 . .
C6 Nd2 H3BB 95.8 . .
C13 Nd2 H3BB 79.7 . .
C11 Nd2 H3BB 95.4 . .
C10 Nd2 H3BB 121.6 . .
C15 Nd2 H3BB 119.6 . .
C14 Nd2 H3BB 109.0 . .
H2BA Nd2 H3BB 148.8 . .
H2BC Nd2 H3BB 109.8 . .
H2BD Nd2 H3BB 109.7 . .
B2 Nd2 H3BC 90.0 . .
B3 Nd2 H3BC 25.2 . .
C7 Nd2 H3BC 67.7 . .
C8 Nd2 H3BC 94.3 . .
C9 Nd2 H3BC 115.8 . .
C12 Nd2 H3BC 106.9 . .
C6 Nd2 H3BC 72.7 . .
C13 Nd2 H3BC 121.8 . .
C11 Nd2 H3BC 119.6 . .
C10 Nd2 H3BC 101.5 . .
C15 Nd2 H3BC 148.8 . .
C14 Nd2 H3BC 151.2 . .
H2BA Nd2 H3BC 113.0 . .
H2BC Nd2 H3BC 68.9 . .
H2BD Nd2 H3BC 87.7 . .
H3BB Nd2 H3BC 42.3 . .
B2 Nd2 H3BD 90.3 . .
B3 Nd2 H3BD 21.9 . .
C7 Nd2 H3BD 104.4 . .
C8 Nd2 H3BD 122.3 . .
C9 Nd2 H3BD 151.3 . .
C12 Nd2 H3BD 68.7 . .
C6 Nd2 H3BD 114.9 . .
C13 Nd2 H3BD 93.0 . .
C11 Nd2 H3BD 77.4 . .
C10 Nd2 H3BD 143.6 . .
C15 Nd2 H3BD 106.7 . .
C14 Nd2 H3BD 117.0 . .
H2BA Nd2 H3BD 111.4 . .
H2BC Nd2 H3BD 84.4 . .
H2BD Nd2 H3BD 71.1 . .
H3BB Nd2 H3BD 38.7 . .
H3BC Nd2 H3BD 42.3 . .
Nd2 B2 H2BA 59.4 . .
Nd2 B2 H2BB 177.3 . .
H2BA B2 H2BB 123.1 . .
Nd2 B2 H2BC 67.9 . .
H2BA B2 H2BC 109.1 . .
H2BB B2 H2BC 111.0 . .
Nd2 B2 H2BD 65.4 . .
H2BA B2 H2BD 93.6 . .
H2BB B2 H2BD 113.0 . .
H2BC B2 H2BD 104.6 . .
Nd2 B3 H3BA 170.3 . .
Nd2 B3 H3BB 67.8 . .
H3BA B3 H3BB 104.5 . .
Nd2 B3 H3BC 73.9 . .
H3BA B3 H3BC 104.0 . .
H3BB B3 H3BC 107.8 . .
Nd2 B3 H3BD 63.9 . .
H3BA B3 H3BD 124.5 . .
H3BB B3 H3BD 99.7 . .
H3BC B3 H3BD 114.8 . .
C7 C6 C10 108.9(8) . .
C7 C6 Nd2 74.7(4) . .
C10 C6 Nd2 76.0(5) . .
C7 C6 H6A 125.0 . .
C10 C6 H6A 125.0 . .
Nd2 C6 H6A 125.0 . .
C6 C7 C8 107.6(8) . .
C6 C7 Nd2 76.0(5) . .
C8 C7 Nd2 75.5(4) . .
C6 C7 H7A 125.5 . .
C8 C7 H7A 125.5 . .
Nd2 C7 H7A 125.5 . .
C7 C8 C9 108.7(8) . .
C7 C8 Nd2 75.1(5) . .
C9 C8 Nd2 75.6(4) . .
C7 C8 H8A 125.1 . .
C9 C8 H8A 125.1 . .
Nd2 C8 H8A 125.1 . .
C8 C9 C10 107.5(8) . .
C8 C9 Nd2 75.0(5) . .
C10 C9 Nd2 75.9(4) . .
C8 C9 H9A 125.6 . .
C10 C9 H9A 125.6 . .
Nd2 C9 H9A 125.6 . .
C6 C10 C9 107.3(8) . .
C6 C10 Nd2 74.8(5) . .
C9 C10 Nd2 74.4(4) . .
C6 C10 H10C 125.8 . .
C9 C10 H10C 125.8 . .
Nd2 C10 H10C 125.8 . .
C13 C12 C11 108.1(7) . .
C13 C12 Nd2 75.5(4) . .
C11 C12 Nd2 75.6(4) . .
C13 C12 H12C 125.3 . .
C11 C12 H12C 125.3 . .
Nd2 C12 H12C 125.3 . .
C15 C11 C12 107.8(7) . .
C15 C11 Nd2 75.8(4) . .
C12 C11 Nd2 74.8(4) . .
C15 C11 H11C 125.5 . .
C12 C11 H11C 125.5 . .
Nd2 C11 H11C 125.5 . .
C12 C13 C14 108.1(7) . .
C12 C13 Nd2 75.2(4) . .
C14 C13 Nd2 76.0(4) . .
C12 C13 H13C 125.3 . .
C14 C13 H13C 125.3 . .
Nd2 C13 H13C 125.3 . .
C15 C14 C13 108.1(7) . .
C15 C14 Nd2 75.4(4) . .
C13 C14 Nd2 74.6(4) . .
C15 C14 H14C 125.4 . .
C13 C14 H14C 125.4 . .
Nd2 C14 H14C 125.4 . .
C11 C15 C14 107.9(7) . .
C11 C15 Nd2 74.9(4) . .
C14 C15 Nd2 75.3(4) . .
C11 C15 H15C 125.5 . .
C14 C15 H15C 125.5 . .
Nd2 C15 H15C 125.5 . .
B5 Nd3 C102 127.3(3) . .
B5 Nd3 C101 96.6(3) . .
C102 Nd3 C101 30.95(3) . .
B5 Nd3 B4 99.6(4) . .
C102 Nd3 B4 94.4(3) . .
C101 Nd3 B4 96.9(3) . .
B5 Nd3 C17 82.7(4) . .
C102 Nd3 C17 130.4(3) . .
C101 Nd3 C17 141.5(3) . .
B4 Nd3 C17 121.2(4) . .
B5 Nd3 C16 106.3(4) . .
C102 Nd3 C16 100.0(3) . .
C101 Nd3 C16 117.9(3) . .
B4 Nd3 C16 132.8(3) . .
C17 Nd3 C16 30.6(3) . .
B5 Nd3 C18 92.1(4) . .
C102 Nd3 C18 138.1(2) . .
C101 Nd3 C18 166.2(2) . .
B4 Nd3 C18 92.2(4) . .
C17 Nd3 C18 29.5(3) . .
C16 Nd3 C18 49.0(3) . .
B5 Nd3 C19 121.6(3) . .
C102 Nd3 C19 110.3(2) . .
C101 Nd3 C19 141.2(2) . .
B4 Nd3 C19 83.8(3) . .
C17 Nd3 C19 49.4(3) . .
C16 Nd3 C19 49.0(3) . .
C18 Nd3 C19 29.7(3) . .
B5 Nd3 C20 132.8(4) . .
C102 Nd3 C20 89.6(2) . .
C101 Nd3 C20 118.0(2) . .
B4 Nd3 C20 106.4(3) . .
C17 Nd3 C20 50.1(3) . .
C16 Nd3 C20 30.2(3) . .
C18 Nd3 C20 49.0(3) . .
C19 Nd3 C20 29.4(3) . .
B5 Nd3 C103 127.6(3) . .
C102 Nd3 C103 30.198(19) . .
C101 Nd3 C103 49.87(3) . .
B4 Nd3 C103 120.6(3) . .
C17 Nd3 C103 100.8(3) . .
C16 Nd3 C103 71.1(3) . .
C18 Nd3 C103 116.4(2) . .
C19 Nd3 C103 96.6(2) . .
C20 Nd3 C103 69.0(2) . .
B5 Nd3 C105 81.6(3) . .
C102 Nd3 C105 49.76(4) . .
C101 Nd3 C105 30.00(2) . .
B4 Nd3 C105 125.0(3) . .
C17 Nd3 C105 113.5(3) . .
C16 Nd3 C105 97.7(2) . .
C18 Nd3 C105 142.8(3) . .
C19 Nd3 C105 141.7(2) . .
C20 Nd3 C105 112.3(2) . .
C103 Nd3 C105 48.67(3) . .
B5 Nd3 C104 99.0(3) . .
C102 Nd3 C104 49.04(3) . .
C101 Nd3 C104 48.94(3) . .
B4 Nd3 C104 142.7(3) . .
C17 Nd3 C104 93.0(3) . .
C16 Nd3 C104 70.6(2) . .
C18 Nd3 C104 119.1(2) . .
C19 Nd3 C104 112.7(2) . .
C20 Nd3 C104 83.4(2) . .
C103 Nd3 C104 29.109(17) . .
C105 Nd3 C104 29.028(16) . .
B5 Nd3 H5BB 26.0 . .
C102 Nd3 H5BB 153.3 . .
C101 Nd3 H5BB 122.6 . .
B4 Nd3 H5BB 93.3 . .
C17 Nd3 H5BB 64.5 . .
C16 Nd3 H5BB 93.4 . .
C18 Nd3 H5BB 67.0 . .
C19 Nd3 H5BB 96.0 . .
C20 Nd3 H5BB 112.7 . .
C103 Nd3 H5BB 145.0 . .
C105 Nd3 H5BB 105.8 . .
C104 Nd3 H5BB 116.5 . .
B5 Nd3 H5BD 26.8 . .
C102 Nd3 H5BD 105.9 . .
C101 Nd3 H5BD 75.3 . .
B4 Nd3 H5BD 86.3 . .
C17 Nd3 H5BD 109.5 . .
C16 Nd3 H5BD 130.8 . .
C18 Nd3 H5BD 115.9 . .
C19 Nd3 H5BD 143.1 . .
C20 Nd3 H5BD 159.4 . .
C103 Nd3 H5BD 118.9 . .
C105 Nd3 H5BD 70.6 . .
C104 Nd3 H5BD 96.4 . .
H5BB Nd3 H5BD 49.2 . .
B5 Nd3 H4BA 81.8(16) . .
C102 Nd3 H4BA 92.2(15) . .
C101 Nd3 H4BA 82.7(16) . .
B4 Nd3 H4BA 24.3(16) . .
C17 Nd3 H4BA 134.6(16) . .
C16 Nd3 H4BA 155.9(16) . .
C18 Nd3 H4BA 109.3(16) . .
C19 Nd3 H4BA 107.2(16) . .
C20 Nd3 H4BA 130.6(16) . .
C103 Nd3 H4BA 122.3(15) . .
C105 Nd3 H4BA 106.0(16) . .
C104 Nd3 H4BA 131.6(16) . .
H5BB Nd3 H4BA 84.4 . .
H5BD Nd3 H4BA 63.6 . .
B5 Nd3 H4BC 126(3) . .
C102 Nd3 H4BC 76(2) . .
C101 Nd3 H4BC 90(2) . .
B4 Nd3 H4BC 27(3) . .
C17 Nd3 H4BC 121(2) . .
C16 Nd3 H4BC 117(3) . .
C18 Nd3 H4BC 94(2) . .
C19 Nd3 H4BC 73(2) . .
C20 Nd3 H4BC 87(3) . .
C103 Nd3 H4BC 97(3) . .
C105 Nd3 H4BC 120(2) . .
C104 Nd3 H4BC 124(2) . .
H5BB Nd3 H4BC 118.4 . .
H5BD Nd3 H4BC 109.5 . .
H4BA Nd3 H4BC 46(3) . .
C20 Nd3' C19 36.4(4) . .
C20 Nd3' C16 37.1(4) . .
C19 Nd3' C16 60.3(4) . .
C20 Nd3' C18 59.8(5) . .
C19 Nd3' C18 35.6(4) . .
C16 Nd3' C18 58.8(5) . .
C20 Nd3' C17 60.8(5) . .
C19 Nd3' C17 59.4(4) . .
C16 Nd3' C17 36.2(4) . .
C18 Nd3' C17 34.4(4) . .
C20 Nd3' C201 83.5(4) . .
C19 Nd3' C201 117.9(4) . .
C16 Nd3' C201 81.2(4) . .
C18 Nd3' C201 139.1(5) . .
C17 Nd3' C201 113.3(4) . .
C20 Nd3' C202 89.6(4) . .
C19 Nd3' C202 113.2(4) . .
C16 Nd3' C202 103.5(4) . .
C18 Nd3' C202 147.8(5) . .
C17 Nd3' C202 139.3(5) . .
C201 Nd3' C202 29.91(7) . .
C20 Nd3' B4 117.1(4) . .
C19 Nd3' B4 89.4(4) . .
C16 Nd3' B4 149.7(5) . .
C18 Nd3' B4 96.7(4) . .
C17 Nd3' B4 128.8(5) . .
C201 Nd3' B4 117.3(4) . .
C202 Nd3' B4 88.4(4) . .
C20 Nd3' C205 107.9(4) . .
C19 Nd3' C205 144.2(4) . .
C16 Nd3' C205 92.4(3) . .
C18 Nd3' C205 147.0(4) . .
C17 Nd3' C205 112.7(4) . .
C201 Nd3' C205 28.51(7) . .
C202 Nd3' C205 47.17(11) . .
B4 Nd3' C205 115.4(4) . .
C20 Nd3' B5 143.0(5) . .
C19 Nd3' B5 127.1(4) . .
C16 Nd3' B5 109.0(5) . .
C18 Nd3' B5 92.4(4) . .
C17 Nd3' B5 82.3(4) . .
C201 Nd3' B5 110.0(4) . .
C202 Nd3' B5 119.6(4) . .
B4 Nd3' B5 88.0(4) . .
C205 Nd3' B5 81.5(3) . .
C20 Nd3' C203 117.5(4) . .
C19 Nd3' C203 134.2(4) . .
C16 Nd3' C203 128.0(4) . .
C18 Nd3' C203 166.9(4) . .
C17 Nd3' C203 157.8(4) . .
C201 Nd3' C203 46.97(12) . .
C202 Nd3' C203 28.18(8) . .
B4 Nd3' C203 72.8(3) . .
C205 Nd3' C203 45.36(12) . .
B5 Nd3' C203 94.9(4) . .
C20 Nd3' H4BC 100(3) . .
C19 Nd3' H4BC 82(2) . .
C16 Nd3' H4BC 137(3) . .
C18 Nd3' H4BC 103(2) . .
C17 Nd3' H4BC 137(2) . .
C201 Nd3' H4BC 100(2) . .
C202 Nd3' H4BC 70(2) . .
B4 Nd3' H4BC 25(2) . .
C205 Nd3' H4BC 109(2) . .
B5 Nd3' H4BC 111(3) . .
C203 Nd3' H4BC 64(2) . .
Nd3 B4 H4BA 61(3) . .
Nd3' B4 H4BA 71(3) . .
Nd3 B4 H4BB 76(6) . .
Nd3' B4 H4BB 72(6) . .
H4BA B4 H4BB 102(6) . .
Nd3 B4 H4BC 62(5) . .
Nd3' B4 H4BC 57(5) . .
H4BA B4 H4BC 106(6) . .
H4BB B4 H4BC 107(7) . .
Nd3 B4 H4BD 175(4) . .
Nd3' B4 H4BD 165(4) . .
H4BA B4 H4BD 124(5) . .
H4BB B4 H4BD 101(7) . .
H4BC B4 H4BD 115(6) . .
Nd3 B5 H5BA 76.9 . .
Nd3' B5 H5BA 70.8 . .
Nd3 B5 H5BB 75.1 . .
Nd3' B5 H5BB 68.5 . .
H5BA B5 H5BB 78.7 . .
Nd3 B5 H5BC 177.2 . .
Nd3' B5 H5BC 170.8 . .
H5BA B5 H5BC 101.0 . .
H5BB B5 H5BC 106.3 . .
Nd3 B5 H5BD 69.8 . .
Nd3' B5 H5BD 78.3 . .
H5BA B5 H5BD 128.2 . .
H5BB B5 H5BD 126.4 . .
H5BC B5 H5BD 110.6 . .
C20 C16 C17 108.2(9) . .
C20 C16 Nd3' 69.5(6) . .
C17 C16 Nd3' 75.5(6) . .
C20 C16 Nd3 75.8(5) . .
C17 C16 Nd3 74.9(5) . .
C20 C16 H16C 125.3 . .
C17 C16 H16C 125.3 . .
Nd3 C16 H16C 125.3 . .
C18 C17 C16 106.3(9) . .
C18 C17 Nd3' 72.1(6) . .
C16 C17 Nd3' 68.3(6) . .
C18 C17 Nd3 75.6(5) . .
C16 C17 Nd3 74.5(5) . .
C18 C17 H17C 126.1 . .
C16 C17 H17C 126.1 . .
Nd3 C17 H17C 126.1 . .
C17 C18 C19 109.7(10) . .
C17 C18 Nd3' 73.5(6) . .
C19 C18 Nd3' 68.7(6) . .
C17 C18 Nd3 75.0(5) . .
C19 C18 Nd3 75.4(5) . .
C17 C18 H18C 124.7 . .
C19 C18 H18C 124.7 . .
Nd3 C18 H18C 124.7 . .
C20 C19 C18 108.5(9) . .
C20 C19 Nd3' 70.3(5) . .
C18 C19 Nd3' 75.7(5) . .
C20 C19 Nd3 75.4(5) . .
C18 C19 Nd3 74.9(5) . .
C20 C19 H19C 125.2 . .
C18 C19 H19C 125.2 . .
Nd3 C19 H19C 125.2 . .
C19 C20 C16 107.3(9) . .
C19 C20 Nd3' 73.4(5) . .
C16 C20 Nd3' 73.4(6) . .
C19 C20 Nd3 75.2(5) . .
C16 C20 Nd3 74.1(5) . .
C19 C20 H20H 125.8 . .
C16 C20 H20H 125.8 . .
Nd3 C20 H20H 125.8 . .
C105 C101 C102 108.0 . .
C105 C101 Nd3 80.08(3) . .
C102 C101 Nd3 74.02(2) . .
C105 C101 H10D 125.0 . .
C102 C101 H10D 125.0 . .
Nd3 C101 H10D 125.0 . .
C103 C102 C101 108.0 . .
C103 C102 Nd3 79.71(4) . .
C101 C102 Nd3 75.03(4) . .
C103 C102 H10E 124.9 . .
C101 C102 H10E 124.9 . .
Nd3 C102 H10E 124.9 . .
C102 C103 C104 108.0 . .
C102 C103 Nd3 70.09(5) . .
C104 C103 Nd3 78.79(3) . .
C102 C103 H10F 125.5 . .
C104 C103 H10F 125.5 . .
Nd3 C103 H10F 125.5 . .
C103 C104 C105 108.0 . .
C103 C104 Nd3 72.10(2) . .
C105 C104 Nd3 72.92(4) . .
C103 C104 H10G 125.8 . .
C105 C104 H10G 125.8 . .
Nd3 C104 H10G 125.8 . .
C101 C105 C104 108.0 . .
C101 C105 Nd3 69.92(4) . .
C104 C105 Nd3 78.05(4) . .
C101 C105 H10H 125.6 . .
C104 C105 H10H 125.6 . .
Nd3 C105 H10H 125.6 . .
O14S Na1 O13S 171.9(3) . .
O14S Na1 O9S 87.4(2) . .
O13S Na1 O9S 86.6(2) . .
O14S Na1 O10S 97.3(2) . .
O13S Na1 O10S 84.7(2) . .
O9S Na1 O10S 62.9(2) . .
O14S Na1 O7S 84.0(2) . .
O13S Na1 O7S 94.5(2) . .
O9S Na1 O7S 121.3(2) . .
O10S Na1 O7S 175.7(2) . .
O14S Na1 O12S 98.4(2) . .
O13S Na1 O12S 87.7(2) . .
O9S Na1 O12S 174.3(2) . .
O10S Na1 O12S 115.9(2) . .
O7S Na1 O12S 59.9(2) . .
O14S Na1 O11S 88.6(2) . .
O13S Na1 O11S 99.2(2) . .
O9S Na1 O11S 122.0(2) . .
O10S Na1 O11S 60.4(2) . .
O7S Na1 O11S 115.6(2) . .
O12S Na1 O11S 58.3(2) . .
O14S Na1 O8S 88.2(2) . .
O13S Na1 O8S 84.2(2) . .
O9S Na1 O8S 61.0(2) . .
O10S Na1 O8S 123.2(2) . .
O7S Na1 O8S 60.8(2) . .
O12S Na1 O8S 119.1(2) . .
O11S Na1 O8S 175.4(2) . .
C24S O7S C13S 113.8(8) . .
C24S O7S Na1 114.2(6) . .
C13S O7S Na1 117.0(6) . .
C14S O8S C15S 112.0(8) . .
C14S O8S Na1 105.5(5) . .
C15S O8S Na1 111.2(5) . .
C16S O9S C17S 112.8(7) . .
C16S O9S Na1 118.2(6) . .
C17S O9S Na1 112.5(5) . .
C18S O10S C19S 110.6(7) . .
C18S O10S Na1 114.9(5) . .
C19S O10S Na1 114.3(5) . .
C20S O11S C21S 111.2(8) . .
C20S O11S Na1 114.8(6) . .
C21S O11S Na1 116.8(6) . .
C22S O12S C23S 111.9(8) . .
C22S O12S Na1 119.3(6) . .
C23S O12S Na1 117.2(6) . .
C28S O13S C25S 108.0(6) . .
C28S O13S Na1 121.3(5) . .
C25S O13S Na1 129.0(5) . .
C29S O14S C32S 107.8(7) . .
C29S O14S Na1 123.4(6) . .
C32S O14S Na1 128.2(6) . .
O7S C13S C14S 107.7(7) . .
O7S C13S H13A 110.2 . .
C14S C13S H13A 110.2 . .
O7S C13S H13B 110.2 . .
C14S C13S H13B 110.2 . .
H13A C13S H13B 108.5 . .
O8S C14S C13S 107.8(8) . .
O8S C14S H14A 110.1 . .
C13S C14S H14A 110.1 . .
O8S C14S H14B 110.1 . .
C13S C14S H14B 110.1 . .
H14A C14S H14B 108.5 . .
O8S C15S C16S 109.4(7) . .
O8S C15S H15A 109.8 . .
C16S C15S H15A 109.8 . .
O8S C15S H15B 109.8 . .
C16S C15S H15B 109.8 . .
H15A C15S H15B 108.2 . .
O9S C16S C15S 109.2(7) . .
O9S C16S H16A 109.8 . .
C15S C16S H16A 109.8 . .
O9S C16S H16B 109.8 . .
C15S C16S H16B 109.8 . .
H16A C16S H16B 108.3 . .
O9S C17S C18S 108.1(7) . .
O9S C17S H17A 110.1 . .
C18S C17S H17A 110.1 . .
O9S C17S H17B 110.1 . .
C18S C17S H17B 110.1 . .
H17A C17S H17B 108.4 . .
O10S C18S C17S 108.7(7) . .
O10S C18S H18A 110.0 . .
C17S C18S H18A 110.0 . .
O10S C18S H18B 110.0 . .
C17S C18S H18B 110.0 . .
H18A C18S H18B 108.3 . .
C20S C19S O10S 108.8(8) . .
C20S C19S H19A 109.9 . .
O10S C19S H19A 109.9 . .
C20S C19S H19B 109.9 . .
O10S C19S H19B 109.9 . .
H19A C19S H19B 108.3 . .
O11S C20S C19S 108.5(9) . .
O11S C20S H20A 110.0 . .
C19S C20S H20A 110.0 . .
O11S C20S H20B 110.0 . .
C19S C20S H20B 110.0 . .
H20A C20S H20B 108.4 . .
O11S C21S C22S 108.3(8) . .
O11S C21S H21A 110.0 . .
C22S C21S H21A 110.0 . .
O11S C21S H21B 110.0 . .
C22S C21S H21B 110.0 . .
H21A C21S H21B 108.4 . .
O12S C22S C21S 108.9(8) . .
O12S C22S H22A 109.9 . .
C21S C22S H22A 109.9 . .
O12S C22S H22B 109.9 . .
C21S C22S H22B 109.9 . .
H22A C22S H22B 108.3 . .
O12S C23S C24S 110.2(8) . .
O12S C23S H23A 109.6 . .
C24S C23S H23A 109.6 . .
O12S C23S H23B 109.6 . .
C24S C23S H23B 109.6 . .
H23A C23S H23B 108.1 . .
O7S C24S C23S 107.7(8) . .
O7S C24S H24A 110.2 . .
C23S C24S H24A 110.2 . .
O7S C24S H24B 110.2 . .
C23S C24S H24B 110.2 . .
H24A C24S H24B 108.5 . .
O13S C25S C26S 106.1(8) . .
O13S C25S H25A 110.5 . .
C26S C25S H25A 110.5 . .
O13S C25S H25B 110.5 . .
C26S C25S H25B 110.5 . .
H25A C25S H25B 108.7 . .
C27S C26S C25S 102.9(10) . .
C27S C26S H26A 111.2 . .
C25S C26S H26A 111.2 . .
C27S C26S H26B 111.2 . .
C25S C26S H26B 111.2 . .
H26A C26S H26B 109.1 . .
C26S C27S C28S 105.9(9) . .
C26S C27S H27A 110.6 . .
C28S C27S H27A 110.6 . .
C26S C27S H27B 110.6 . .
C28S C27S H27B 110.6 . .
H27A C27S H27B 108.7 . .
O13S C28S C27S 106.5(8) . .
O13S C28S H28A 110.4 . .
C27S C28S H28A 110.4 . .
O13S C28S H28B 110.4 . .
C27S C28S H28B 110.4 . .
H28A C28S H28B 108.6 . .
O14S C29S C30S 106.1(9) . .
O14S C29S H29A 110.5 . .
C30S C29S H29A 110.5 . .
O14S C29S H29B 110.5 . .
C30S C29S H29B 110.5 . .
H29A C29S H29B 108.7 . .
C29S C30S C31S 98.5(9) . .
C29S C30S H30A 112.1 . .
C31S C30S H30A 112.1 . .
C29S C30S H30B 112.1 . .
C31S C30S H30B 112.1 . .
H30A C30S H30B 109.7 . .
C32S C31S C30S 97.5(9) . .
C32S C31S H31A 112.3 . .
C30S C31S H31A 112.3 . .
C32S C31S H31B 112.3 . .
C30S C31S H31B 112.3 . .
H31A C31S H31B 109.9 . .
O14S C32S C31S 105.2(10) . .
O14S C32S H32A 110.7 . .
C31S C32S H32A 110.7 . .
O14S C32S H32B 110.7 . .
C31S C32S H32B 110.7 . .
H32A C32S H32B 108.8 . .
C202 C201 C205 108.0 . .
C202 C201 Nd3' 75.96(13) . .
C205 C201 Nd3' 84.5(2) . .
C202 C201 H20D 124.1 . .
C205 C201 H20D 124.1 . .
Nd3' C201 H20D 124.1 . .
C203 C202 C201 108.0 . .
C203 C202 Nd3' 85.1(2) . .
C201 C202 Nd3' 74.13(12) . .
C203 C202 H20E 124.3 . .
C201 C202 H20E 124.3 . .
Nd3' C202 H20E 124.3 . .
C202 C203 C204 108.0 . .
C202 C203 Nd3' 66.72(17) . .
C204 C203 Nd3' 81.13(13) . .
C202 C203 H20F 125.6 . .
C204 C203 H20F 125.6 . .
Nd3' C203 H20F 125.6 . .
C205 C204 C203 108.0 . .
C205 C204 H20C 126.0 . .
C203 C204 H20C 126.0 . .
C204 C205 C201 108.0 . .
C204 C205 Nd3' 82.46(19) . .
C201 C205 Nd3' 67.02(16) . .
C204 C205 H20G 125.5 . .
C201 C205 H20G 125.5 . .
Nd3' C205 H20G 125.5 . .

loop_
_geom_bond_atom_site_label_1
_geom_bond_atom_site_label_2
_geom_bond_distance
_geom_bond_site_symmetry_2
Nd1 O4S 2.639(5) .
Nd1 O6S 2.652(4) .
Nd1 O5S 2.681(4) .
Nd1 O2S 2.684(4) .
Nd1 O3S 2.703(4) .
Nd1 B1 2.712(7) .
Nd1 O1S 2.713(5) .
Nd1 C5 2.763(8) .
Nd1 C1 2.776(8) .
Nd1 C4 2.785(8) .
Nd1 C2 2.789(8) .
Nd1 C3 2.800(8) .
Nd1 H1BA 2.6207 .
Nd1 H1BC 2.4943 .
Nd1 H1BD 2.5172 .
O1S C12S 1.428(7) .
O1S C1S 1.443(7) .
O2S C2S 1.421(8) .
O2S C3S 1.440(7) .
O3S C4S 1.432(8) .
O3S C5S 1.430(8) .
O4S C6S 1.441(8) .
O4S C7S 1.452(8) .
O5S C8S 1.422(8) .
O5S C9S 1.447(8) .
O6S C11S 1.433(8) .
O6S C10S 1.443(7) .
B1 H1BA 1.0750 .
B1 H1BB 1.0877 .
B1 H1BC 1.0071 .
B1 H1BD 1.0929 .
C1 C5 1.349(13) .
C1 C2 1.370(13) .
C1 H1A 1.0000 .
C2 C3 1.395(14) .
C2 H2A 1.0000 .
C3 C4 1.382(14) .
C3 H3A 1.0000 .
C4 C5 1.347(13) .
C4 H4A 1.0000 .
C5 H5A 1.0000 .
C1S C2S 1.496(9) .
C1S H1SA 0.9900 .
C1S H1SB 0.9900 .
C2S H2SA 0.9900 .
C2S H2SB 0.9900 .
C3S C4S 1.487(10) .
C3S H3SA 0.9900 .
C3S H3SB 0.9900 .
C4S H4SA 0.9900 .
C4S H4SB 0.9900 .
C5S C6S 1.499(10) .
C5S H5SA 0.9900 .
C5S H5SB 0.9900 .
C6S H6SA 0.9900 .
C6S H6SB 0.9900 .
C7S C8S 1.498(10) .
C7S H7SA 0.9900 .
C7S H7SB 0.9900 .
C8S H8SA 0.9900 .
C8S H8SB 0.9900 .
C9S C10S 1.485(10) .
C9S H9SA 0.9900 .
C9S H9SB 0.9900 .
C10S H10A 0.9900 .
C10S H10B 0.9900 .
C11S C12S 1.481(9) .
C11S H11A 0.9900 .
C11S H11B 0.9900 .
C12S H12A 0.9900 .
C12S H12B 0.9900 .
Nd2 B2 2.666(9) .
Nd2 B3 2.666(10) .
Nd2 C7 2.749(8) .
Nd2 C8 2.754(8) .
Nd2 C9 2.761(8) .
Nd2 C12 2.765(7) .
Nd2 C6 2.765(8) .
Nd2 C13 2.768(7) .
Nd2 C11 2.776(7) .
Nd2 C10 2.781(8) .
Nd2 C15 2.787(7) .
Nd2 C14 2.785(8) .
Nd2 H2BA 2.3117 .
Nd2 H2BC 2.4761 .
Nd2 H2BD 2.4249 .
Nd2 H3BB 2.4716 .
Nd2 H3BC 2.5944 .
Nd2 H3BD 2.4005 .
B2 H2BA 1.0869 .
B2 H2BB 1.1859 .
B2 H2BC 1.1666 .
B2 H2BD 1.1903 .
B3 H3BA 1.1315 .
B3 H3BB 1.1161 .
B3 H3BC 1.1492 .
B3 H3BD 0.9968 .
C6 C7 1.396(12) .
C6 C10 1.399(12) .
C6 H6A 1.0000 .
C7 C8 1.400(12) .
C7 H7A 1.0000 .
C8 C9 1.399(12) .
C8 H8A 1.0000 .
C9 C10 1.420(11) .
C9 H9A 1.0000 .
C10 H10C 1.0000 .
C12 C13 1.400(11) .
C12 C11 1.415(10) .
C12 H12C 1.0000 .
C11 C15 1.409(10) .
C11 H11C 1.0000 .
C13 C14 1.409(12) .
C13 H13C 1.0000 .
C14 C15 1.407(11) .
C14 H14C 1.0000 .
C15 H15C 1.0000 .
Nd3 B5 2.649(10) .
Nd3 C102 2.654(2) .
Nd3 C101 2.667(2) .
Nd3 B4 2.669(10) .
Nd3 C17 2.734(9) .
Nd3 C16 2.728(10) .
Nd3 C18 2.741(9) .
Nd3 C19 2.748(9) .
Nd3 C20 2.750(9) .
Nd3 C103 2.7777(14) .
Nd3 C105 2.7975(19) .
Nd3 C104 2.8632(15) .
Nd3 H5BB 2.6092 .
Nd3 H5BD 2.5020 .
Nd3 H4BA 2.34(6) .
Nd3 H4BC 2.36(10) .
Nd3' C20 2.216(14) .
Nd3' C19 2.255(13) .
Nd3' C16 2.268(14) .
Nd3' C18 2.345(13) .
Nd3' C17 2.362(12) .
Nd3' C201 2.739(6) .
Nd3' C202 2.762(6) .
Nd3' B4 2.854(12) .
Nd3' C205 2.961(7) .
Nd3' B5 2.995(13) .
Nd3' C203 2.996(9) .
Nd3' H4BC 2.41(10) .
B4 H4BA 1.10(6) .
B4 H4BB 1.03(11) .
B4 H4BC 1.20(10) .
B4 H4BD 1.28(9) .
B5 H5BA 1.2461 .
B5 H5BB 1.1840 .
B5 H5BC 1.1127 .
B5 H5BD 1.2003 .
C16 C20 1.426(14) .
C16 C17 1.439(16) .
C16 H16C 1.0000 .
C17 C18 1.392(15) .
C17 H17C 1.0000 .
C18 C19 1.409(14) .
C18 H18C 1.0000 .
C19 C20 1.396(13) .
C19 H19C 1.0000 .
C20 H20H 1.0000 .
C101 C105 1.4199 .
C101 C102 1.4200 .
C101 H10D 1.0000 .
C102 C103 1.4200 .
C102 H10E 1.0000 .
C103 C104 1.4200 .
C103 H10F 1.0000 .
C104 C105 1.4201 .
C104 H10G 1.0000 .
C105 H10H 1.0000 .
Na1 O14S 2.296(6) .
Na1 O13S 2.315(6) .
Na1 O9S 2.674(6) .
Na1 O10S 2.684(6) .
Na1 O7S 2.738(6) .
Na1 O12S 2.754(7) .
Na1 O11S 2.806(7) .
Na1 O8S 2.834(7) .
O7S C24S 1.399(12) .
O7S C13S 1.456(12) .
O8S C14S 1.400(11) .
O8S C15S 1.434(12) .
O9S C16S 1.399(11) .
O9S C17S 1.438(10) .
O10S C18S 1.390(10) .
O10S C19S 1.444(11) .
O11S C20S 1.419(12) .
O11S C21S 1.421(11) .
O12S C22S 1.404(12) .
O12S C23S 1.432(11) .
O13S C28S 1.421(10) .
O13S C25S 1.417(10) .
O14S C29S 1.413(10) .
O14S C32S 1.442(13) .
C13S C14S 1.488(16) .
C13S H13A 0.9900 .
C13S H13B 0.9900 .
C14S H14A 0.9900 .
C14S H14B 0.9900 .
C15S C16S 1.482(14) .
C15S H15A 0.9900 .
C15S H15B 0.9900 .
C16S H16A 0.9900 .
C16S H16B 0.9900 .
C17S C18S 1.497(13) .
C17S H17A 0.9900 .
C17S H17B 0.9900 .
C18S H18A 0.9900 .
C18S H18B 0.9900 .
C19S C20S 1.440(16) .
C19S H19A 0.9900 .
C19S H19B 0.9900 .
C20S H20A 0.9900 .
C20S H20B 0.9900 .
C21S C22S 1.457(15) .
C21S H21A 0.9900 .
C21S H21B 0.9900 .
C22S H22A 0.9900 .
C22S H22B 0.9900 .
C23S C24S 1.469(16) .
C23S H23A 0.9900 .
C23S H23B 0.9900 .
C24S H24A 0.9900 .
C24S H24B 0.9900 .
C25S C26S 1.470(14) .
C25S H25A 0.9900 .
C25S H25B 0.9900 .
C26S C27S 1.466(16) .
C26S H26A 0.9900 .
C26S H26B 0.9900 .
C27S C28S 1.485(13) .
C27S H27A 0.9900 .
C27S H27B 0.9900 .
C28S H28A 0.9900 .
C28S H28B 0.9900 .
C29S C30S 1.491(14) .
C29S H29A 0.9900 .
C29S H29B 0.9900 .
C30S C31S 1.560(17) .
C30S H30A 0.9900 .
C30S H30B 0.9900 .
C31S C32S 1.491(16) .
C31S H31A 0.9900 .
C31S H31B 0.9900 .
C32S H32A 0.9900 .
C32S H32B 0.9900 .
C201 C202 1.4199 .
C201 C205 1.4200 .
C201 H20D 1.0000 .
C202 C203 1.4199 .
C202 H20E 1.0000 .
C203 C204 1.4200 .
C203 H20F 1.0000 .
C204 C205 1.4199 .
C204 H20C 0.9500 .
C205 H20G 1.0000 .
